data_2012183
loop_
_publ_author_name
'Karim, Kadir'
'Tetsuo, Sakai'
'Itsuki, Uehara'
'Lars, Eriksson'

_publ_section_title
;
 YCu~3~Al~2~, an example of an <i>AB</i>~5~ structure type
;
_journal_issue 9
_journal_name_full 'Acta Crystallographica Section C'
_journal_page_first 999
_journal_page_last 1000
_journal_paper_doi 10.1107/S0108270101010009
_journal_volume 57
_journal_year 2001
_chemical_formula_iupac 'Y Cu3 Al2'
_chemical_formula_moiety 'Al2.04 Cu2.96 Y'
_chemical_formula_sum 'Al2.04 Cu2.96 Y'
_chemical_formula_weight 332.03
_chemical_name_systematic
;
Yttrium tricopper dialuminium
;
_space_group_IT_number 191
_symmetry_cell_setting hexagonal
_symmetry_space_group_name_Hall '-P 6 2'
_symmetry_space_group_name_H-M 'P 6/m m m'
_cell_angle_alpha 90.00
_cell_angle_beta 90.00
_cell_angle_gamma 120.00
_cell_formula_units_Z 1
_cell_length_a 5.172(3)
_cell_length_b 5.172(3)
_cell_length_c 4.141(2)
_cell_measurement_reflns_used 50
_cell_measurement_temperature 293(2)
_cell_measurement_theta_max 22
_cell_measurement_theta_min 18
_cell_volume 95.93(9)
_computing_cell_refinement DIF4
_computing_data_collection 'DIF4 (Stoe & Cie, 1988)'
_computing_data_reduction 'REDU4 (Stoe & Cie, 1988)'
_computing_molecular_graphics 'DIAMOND (Bergerhoff, 1996)'
_computing_structure_refinement 'SHELXL97 (Sheldrick, 1997)'
_computing_structure_solution 'SHELXS97 (Sheldrick, 1990)'
_diffrn_ambient_temperature 293(2)
_diffrn_measured_fraction_theta_full .995
_diffrn_measured_fraction_theta_max .995
_diffrn_measurement_device_type 'Stoe AED2'
_diffrn_measurement_method \q-2\q
_diffrn_radiation_monochromator graphite
_diffrn_radiation_source 'fine-focus sealed tube'
_diffrn_radiation_type MoK\a
_diffrn_radiation_wavelength .71073
_diffrn_reflns_av_R_equivalents .0986
_diffrn_reflns_av_sigmaI/netI .0320
_diffrn_reflns_limit_h_max 10
_diffrn_reflns_limit_h_min -10
_diffrn_reflns_limit_k_max 10
_diffrn_reflns_limit_k_min -10
_diffrn_reflns_limit_l_max 7
_diffrn_reflns_limit_l_min -8
_diffrn_reflns_number 2818
_diffrn_reflns_theta_full 44.89
_diffrn_reflns_theta_max 44.89
_diffrn_reflns_theta_min 4.55
_diffrn_standards_decay_% <1
_diffrn_standards_interval_time 120
_diffrn_standards_number 4
_exptl_absorpt_coefficient_mu 31.377
_exptl_absorpt_correction_T_max .152
_exptl_absorpt_correction_T_min .062
_exptl_absorpt_correction_type multi-scan
_exptl_absorpt_process_details '(XABS2; Parkin et al., 1995)'
_exptl_crystal_colour grey
_exptl_crystal_density_diffrn 5.747
_exptl_crystal_density_method 'not measured'
_exptl_crystal_description 'metallic prism'
_exptl_crystal_F_000 151
_exptl_crystal_size_max .285
_exptl_crystal_size_mid .07
_exptl_crystal_size_min .06
_refine_diff_density_max 1.858
_refine_diff_density_min -2.214
_refine_ls_extinction_coef .167(16)
_refine_ls_extinction_method SHELXL97
_refine_ls_goodness_of_fit_ref 1.376
_refine_ls_hydrogen_treatment none
_refine_ls_matrix_type full
_refine_ls_number_parameters 10
_refine_ls_number_reflns 196
_refine_ls_number_restraints 0
_refine_ls_restrained_S_all 1.376
_refine_ls_R_factor_all .0218
_refine_ls_R_factor_gt .0206
_refine_ls_shift/su_max <0.001
_refine_ls_shift/su_mean .000
_refine_ls_structure_factor_coef Fsqd
_refine_ls_weighting_details 'calc w = 1/[\s^2^(Fo^2^)+(0.0200P)^2^] where P = (Fo^2^+2Fc^2^)/3'
_refine_ls_weighting_scheme calc
_refine_ls_wR_factor_ref .0552
_reflns_number_gt 182
_reflns_number_total 196
_reflns_threshold_expression I>2\s(I)
_cod_data_source_file br1341.cif
_cod_data_source_block I
_cod_database_code 2012183
_cod_database_fobs_code 2012183

loop_
_symmetry_equiv_pos_as_xyz
'x, y, z'
'-y, x-y, z'
'-x+y, -x, z'
'-x, -y, z'
'y, -x+y, z'
'x-y, x, z'
'y, x, -z'
'x-y, -y, -z'
'-x, -x+y, -z'
'-y, -x, -z'
'-x+y, y, -z'
'x, x-y, -z'
'-x, -y, -z'
'y, -x+y, -z'
'x-y, x, -z'
'x, y, -z'
'-y, x-y, -z'
'-x+y, -x, -z'
'-y, -x, z'
'-x+y, y, z'
'x, x-y, z'
'y, x, z'
'x-y, -y, z'
'-x, -x+y, z'

loop_
_atom_site_label
_atom_site_fract_x
_atom_site_fract_y
_atom_site_fract_z
_atom_site_U_iso_or_equiv
_atom_site_adp_type
_atom_site_calc_flag
_atom_site_refinement_flags
_atom_site_occupancy
_atom_site_disorder_assembly
_atom_site_disorder_group
_atom_site_type_symbol
Y 0 0 0 .00351(14) Uani d S 1 . . Y
Cu1 .3333 .6667 0 .00484(14) Uani d S 1 . . Cu
Cu2 .5 0 .5 .00551(15) Uani d SP .314(4) . . Cu
Al2 .5 0 .5 .00551(15) Uani d SP .69 . . Al

loop_
_atom_site_aniso_label
_atom_site_aniso_U_11
_atom_site_aniso_U_22
_atom_site_aniso_U_33
_atom_site_aniso_U_12
_atom_site_aniso_U_13
_atom_site_aniso_U_23
Y .00227(16) .00227(16) .0060(2) .00114(8) .000 .000
Cu1 .00593(17) .00593(17) .00265(19) .00297(8) .000 .000
Cu2 .0088(2) .0015(2) .0038(2) .00076(11) .000 .000
Al2 .0088(2) .0015(2) .0038(2) .00076(11) .000 .000

loop_
_atom_type_symbol
_atom_type_description
_atom_type_scat_dispersion_real
_atom_type_scat_dispersion_imag
_atom_type_scat_source
Y Y -2.7962 3.5667 'International Tables Vol C Tables 4.2.6.8 and 6.1.1.4'
Cu Cu .3201 1.2651 'International Tables Vol C Tables 4.2.6.8 and 6.1.1.4'
Al Al .0645 .0514 'International Tables Vol C Tables 4.2.6.8 and 6.1.1.4'

loop_
_geom_angle_atom_site_label_1
_geom_angle_atom_site_label_2
_geom_angle_atom_site_label_3
_geom_angle_site_symmetry_1
_geom_angle_site_symmetry_3
_geom_angle
Cu1 Y Cu1 13_565 1_545 180.0
Cu1 Y Cu1 13_565 13_665 120.0
Cu1 Y Cu1 1_545 13_665 60.0
Cu1 Y Cu1 13_565 . 60.0
Cu1 Y Cu1 1_545 . 120.0
Cu1 Y Cu1 13_665 . 60.0
Cu1 Y Cu1 13_565 1_445 60.0
Cu1 Y Cu1 1_545 1_445 120.0
Cu1 Y Cu1 13_665 1_445 180.0
Cu1 Y Cu1 . 1_445 120.0
Cu1 Y Cu1 13_565 13 120.0
Cu1 Y Cu1 1_545 13 60.0
Cu1 Y Cu1 13_665 13 120.0
Cu1 Y Cu1 . 13 180.0
Cu1 Y Cu1 1_445 13 60.0
Cu1 Y Al2 13_565 3_665 90.0
Cu1 Y Al2 1_545 3_665 90.0
Cu1 Y Al2 13_665 3_665 47.465(15)
Cu1 Y Al2 . 3_665 47.465(15)
Cu1 Y Al2 1_445 3_665 132.535(16)
Cu1 Y Al2 13 3_665 132.535(15)
Cu1 Y Al2 13_565 3_554 90.0
Cu1 Y Al2 1_545 3_554 90.0
Cu1 Y Al2 13_665 3_554 132.535(16)
Cu1 Y Al2 . 3_554 132.535(15)
Cu1 Y Al2 1_445 3_554 47.465(15)
Cu1 Y Al2 13 3_554 47.465(15)
Al2 Y Al2 3_665 3_554 180.0
Cu1 Y Cu2 13_565 3_665 90.0
Cu1 Y Cu2 1_545 3_665 90.0
Cu1 Y Cu2 13_665 3_665 47.465(15)
Cu1 Y Cu2 . 3_665 47.465(15)
Cu1 Y Cu2 1_445 3_665 132.535(16)
Cu1 Y Cu2 13 3_665 132.535(15)
Al2 Y Cu2 3_665 3_665 .0
Al2 Y Cu2 3_554 3_665 180.0
Cu1 Y Cu2 13_565 3_554 90.0
Cu1 Y Cu2 1_545 3_554 90.0
Cu1 Y Cu2 13_665 3_554 132.535(16)
Cu1 Y Cu2 . 3_554 132.535(15)
Cu1 Y Cu2 1_445 3_554 47.465(15)
Cu1 Y Cu2 13 3_554 47.465(15)
Al2 Y Cu2 3_665 3_554 180.0
Al2 Y Cu2 3_554 3_554 .0
Cu2 Y Cu2 3_665 3_554 180.0
Cu1 Y Cu2 13_565 . 132.535(16)
Cu1 Y Cu2 1_545 . 47.465(16)
Cu1 Y Cu2 13_665 . 47.465(16)
Cu1 Y Cu2 . . 90.0
Cu1 Y Cu2 1_445 . 132.535(16)
Cu1 Y Cu2 13 . 90.0
Al2 Y Cu2 3_665 . 45.947(14)
Al2 Y Cu2 3_554 . 134.053(14)
Cu2 Y Cu2 3_665 . 45.947(14)
Cu2 Y Cu2 3_554 . 134.053(14)
Cu1 Y Al2 13_565 . 132.535(16)
Cu1 Y Al2 1_545 . 47.465(16)
Cu1 Y Al2 13_665 . 47.465(16)
Cu1 Y Al2 . . 90.0
Cu1 Y Al2 1_445 . 132.535(16)
Cu1 Y Al2 13 . 90.0
Al2 Y Al2 3_665 . 45.947(14)
Al2 Y Al2 3_554 . 134.053(14)
Cu2 Y Al2 3_665 . 45.947(14)
Cu2 Y Al2 3_554 . 134.053(14)
Cu2 Y Al2 . . .0
Al2 Cu1 Al2 2_554 1_565 145.991(18)
Al2 Cu1 Cu2 2_554 2_554 .0
Al2 Cu1 Cu2 1_565 2_554 145.991(18)
Al2 Cu1 Cu2 2_554 1_565 145.991(18)
Al2 Cu1 Cu2 1_565 1_565 .0
Cu2 Cu1 Cu2 2_554 1_565 145.991(18)
Al2 Cu1 Al2 2_554 2 108.41(4)
Al2 Cu1 Al2 1_565 2 60.87(3)
Cu2 Cu1 Al2 2_554 2 108.41(4)
Cu2 Cu1 Al2 1_565 2 60.87(3)
Al2 Cu1 Al2 2_554 1_564 60.87(3)
Al2 Cu1 Al2 1_565 1_564 108.41(4)
Cu2 Cu1 Al2 2_554 1_564 60.87(3)
Cu2 Cu1 Al2 1_565 1_564 108.41(4)
Al2 Cu1 Al2 2 1_564 145.991(18)
Al2 Cu1 Cu2 2_554 2 108.41(4)
Al2 Cu1 Cu2 1_565 2 60.87(3)
Cu2 Cu1 Cu2 2_554 2 108.41(4)
Cu2 Cu1 Cu2 1_565 2 60.87(3)
Al2 Cu1 Cu2 2 2 .0
Al2 Cu1 Cu2 1_564 2 145.991(18)
Al2 Cu1 Cu2 2_554 1_564 60.87(3)
Al2 Cu1 Cu2 1_565 1_564 108.41(4)
Cu2 Cu1 Cu2 2_554 1_564 60.87(3)
Cu2 Cu1 Cu2 1_565 1_564 108.41(4)
Al2 Cu1 Cu2 2 1_564 145.991(18)
Al2 Cu1 Cu2 1_564 1_564 .0
Cu2 Cu1 Cu2 2 1_564 145.991(18)
Al2 Cu1 Al2 2_554 3_665 145.991(17)
Al2 Cu1 Al2 1_565 3_665 60.87(3)
Cu2 Cu1 Al2 2_554 3_665 145.991(17)
Cu2 Cu1 Al2 1_565 3_665 60.87(3)
Al2 Cu1 Al2 2 3_665 60.87(3)
Al2 Cu1 Al2 1_564 3_665 145.991(18)
Cu2 Cu1 Al2 2 3_665 60.87(3)
Cu2 Cu1 Al2 1_564 3_665 145.991(18)
Al2 Cu1 Al2 2_554 3_664 60.87(3)
Al2 Cu1 Al2 1_565 3_664 145.991(17)
Cu2 Cu1 Al2 2_554 3_664 60.87(3)
Cu2 Cu1 Al2 1_565 3_664 145.991(17)
Al2 Cu1 Al2 2 3_664 145.991(17)
Al2 Cu1 Al2 1_564 3_664 60.87(3)
Cu2 Cu1 Al2 2 3_664 145.991(17)
Cu2 Cu1 Al2 1_564 3_664 60.87(3)
Al2 Cu1 Al2 3_665 3_664 108.41(4)
Al2 Cu1 Cu2 2_554 3_665 145.991(17)
Al2 Cu1 Cu2 1_565 3_665 60.87(3)
Cu2 Cu1 Cu2 2_554 3_665 145.991(17)
Cu2 Cu1 Cu2 1_565 3_665 60.87(3)
Al2 Cu1 Cu2 2 3_665 60.87(3)
Al2 Cu1 Cu2 1_564 3_665 145.991(18)
Cu2 Cu1 Cu2 2 3_665 60.87(3)
Cu2 Cu1 Cu2 1_564 3_665 145.991(18)
Al2 Cu1 Cu2 3_665 3_665 .0
Al2 Cu1 Cu2 3_664 3_665 108.41(4)
Al2 Cu1 Cu2 2_554 3_664 60.87(3)
Al2 Cu1 Cu2 1_565 3_664 145.991(17)
Cu2 Cu1 Cu2 2_554 3_664 60.87(3)
Cu2 Cu1 Cu2 1_565 3_664 145.991(17)
Al2 Cu1 Cu2 2 3_664 145.991(17)
Al2 Cu1 Cu2 1_564 3_664 60.87(3)
Cu2 Cu1 Cu2 2 3_664 145.991(17)
Cu2 Cu1 Cu2 1_564 3_664 60.87(3)
Al2 Cu1 Cu2 3_665 3_664 108.41(4)
Al2 Cu1 Cu2 3_664 3_664 .0
Cu2 Cu1 Cu2 3_665 3_664 108.41(4)
Cu1 Cu2 Cu1 13_666 1_545 180.0
Cu1 Cu2 Cu1 13_666 13_665 108.41(4)
Cu1 Cu2 Cu1 1_545 13_665 71.59(4)
Cu1 Cu2 Cu1 13_666 1_546 71.59(4)
Cu1 Cu2 Cu1 1_545 1_546 108.41(4)
Cu1 Cu2 Cu1 13_665 1_546 180.0
Cu1 Cu2 Al2 13_666 2_655 59.567(17)
Cu1 Cu2 Al2 1_545 2_655 120.433(17)
Cu1 Cu2 Al2 13_665 2_655 59.567(17)
Cu1 Cu2 Al2 1_546 2_655 120.433(17)
Cu1 Cu2 Al2 13_666 2_545 120.433(17)
Cu1 Cu2 Al2 1_545 2_545 59.567(17)
Cu1 Cu2 Al2 13_665 2_545 120.433(17)
Cu1 Cu2 Al2 1_546 2_545 59.567(17)
Al2 Cu2 Al2 2_655 2_545 180.0
Cu1 Cu2 Cu2 13_666 2_655 59.567(17)
Cu1 Cu2 Cu2 1_545 2_655 120.433(17)
Cu1 Cu2 Cu2 13_665 2_655 59.567(17)
Cu1 Cu2 Cu2 1_546 2_655 120.433(17)
Al2 Cu2 Cu2 2_655 2_655 .0
Al2 Cu2 Cu2 2_545 2_655 180.0
Cu1 Cu2 Cu2 13_666 2_545 120.433(17)
Cu1 Cu2 Cu2 1_545 2_545 59.567(17)
Cu1 Cu2 Cu2 13_665 2_545 120.433(17)
Cu1 Cu2 Cu2 1_546 2_545 59.567(17)
Al2 Cu2 Cu2 2_655 2_545 180.0
Al2 Cu2 Cu2 2_545 2_545 .0
Cu2 Cu2 Cu2 2_655 2_545 180.0
Cu1 Cu2 Al2 13_666 3_665 59.567(17)
Cu1 Cu2 Al2 1_545 3_665 120.433(17)
Cu1 Cu2 Al2 13_665 3_665 59.567(17)
Cu1 Cu2 Al2 1_546 3_665 120.433(17)
Al2 Cu2 Al2 2_655 3_665 60.0
Al2 Cu2 Al2 2_545 3_665 120.0
Cu2 Cu2 Al2 2_655 3_665 60.0
Cu2 Cu2 Al2 2_545 3_665 120.0
Cu1 Cu2 Al2 13_666 3_655 120.433(17)
Cu1 Cu2 Al2 1_545 3_655 59.567(17)
Cu1 Cu2 Al2 13_665 3_655 120.433(17)
Cu1 Cu2 Al2 1_546 3_655 59.567(17)
Al2 Cu2 Al2 2_655 3_655 120.0
Al2 Cu2 Al2 2_545 3_655 60.0
Cu2 Cu2 Al2 2_655 3_655 120.0
Cu2 Cu2 Al2 2_545 3_655 60.0
Al2 Cu2 Al2 3_665 3_655 180.0
Cu1 Cu2 Cu2 13_666 3_665 59.567(17)
Cu1 Cu2 Cu2 1_545 3_665 120.433(17)
Cu1 Cu2 Cu2 13_665 3_665 59.567(17)
Cu1 Cu2 Cu2 1_546 3_665 120.433(17)
Al2 Cu2 Cu2 2_655 3_665 60.0
Al2 Cu2 Cu2 2_545 3_665 120.0
Cu2 Cu2 Cu2 2_655 3_665 60.0
Cu2 Cu2 Cu2 2_545 3_665 120.0
Al2 Cu2 Cu2 3_665 3_665 .0
Al2 Cu2 Cu2 3_655 3_665 180.0
Cu1 Cu2 Cu2 13_666 3_655 120.433(17)
Cu1 Cu2 Cu2 1_545 3_655 59.567(17)
Cu1 Cu2 Cu2 13_665 3_655 120.433(17)
Cu1 Cu2 Cu2 1_546 3_655 59.567(17)
Al2 Cu2 Cu2 2_655 3_655 120.0
Al2 Cu2 Cu2 2_545 3_655 60.0
Cu2 Cu2 Cu2 2_655 3_655 120.0
Cu2 Cu2 Cu2 2_545 3_655 60.0
Al2 Cu2 Cu2 3_665 3_655 180.0
Al2 Cu2 Cu2 3_655 3_655 .0
Cu2 Cu2 Cu2 3_665 3_655 180.0
Cu1 Al2 Cu1 13_666 1_545 180.0
Cu1 Al2 Cu1 13_666 13_665 108.41(4)
Cu1 Al2 Cu1 1_545 13_665 71.59(4)
Cu1 Al2 Cu1 13_666 1_546 71.59(4)
Cu1 Al2 Cu1 1_545 1_546 108.41(4)
Cu1 Al2 Cu1 13_665 1_546 180.0
Cu1 Al2 Al2 13_666 2_655 59.567(17)
Cu1 Al2 Al2 1_545 2_655 120.433(17)
Cu1 Al2 Al2 13_665 2_655 59.567(17)
Cu1 Al2 Al2 1_546 2_655 120.433(17)
Cu1 Al2 Al2 13_666 2_545 120.433(17)
Cu1 Al2 Al2 1_545 2_545 59.567(17)
Cu1 Al2 Al2 13_665 2_545 120.433(17)
Cu1 Al2 Al2 1_546 2_545 59.567(17)
Al2 Al2 Al2 2_655 2_545 180.0
Cu1 Al2 Cu2 13_666 2_655 59.567(17)
Cu1 Al2 Cu2 1_545 2_655 120.433(17)
Cu1 Al2 Cu2 13_665 2_655 59.567(17)
Cu1 Al2 Cu2 1_546 2_655 120.433(17)
Al2 Al2 Cu2 2_655 2_655 .0
Al2 Al2 Cu2 2_545 2_655 180.0
Cu1 Al2 Cu2 13_666 2_545 120.433(17)
Cu1 Al2 Cu2 1_545 2_545 59.567(17)
Cu1 Al2 Cu2 13_665 2_545 120.433(17)
Cu1 Al2 Cu2 1_546 2_545 59.567(17)
Al2 Al2 Cu2 2_655 2_545 180.0
Al2 Al2 Cu2 2_545 2_545 .0
Cu2 Al2 Cu2 2_655 2_545 180.0
Cu1 Al2 Al2 13_666 3_665 59.567(17)
Cu1 Al2 Al2 1_545 3_665 120.433(17)
Cu1 Al2 Al2 13_665 3_665 59.567(17)
Cu1 Al2 Al2 1_546 3_665 120.433(17)
Al2 Al2 Al2 2_655 3_665 60.0
Al2 Al2 Al2 2_545 3_665 120.0
Cu2 Al2 Al2 2_655 3_665 60.0
Cu2 Al2 Al2 2_545 3_665 120.0
Cu1 Al2 Al2 13_666 3_655 120.433(17)
Cu1 Al2 Al2 1_545 3_655 59.567(17)
Cu1 Al2 Al2 13_665 3_655 120.433(17)
Cu1 Al2 Al2 1_546 3_655 59.567(17)
Al2 Al2 Al2 2_655 3_655 120.0
Al2 Al2 Al2 2_545 3_655 60.0
Cu2 Al2 Al2 2_655 3_655 120.0
Cu2 Al2 Al2 2_545 3_655 60.0
Al2 Al2 Al2 3_665 3_655 180.0
Cu1 Al2 Cu2 13_666 3_665 59.567(17)
Cu1 Al2 Cu2 1_545 3_665 120.433(17)
Cu1 Al2 Cu2 13_665 3_665 59.567(17)
Cu1 Al2 Cu2 1_546 3_665 120.433(17)
Al2 Al2 Cu2 2_655 3_665 60.0
Al2 Al2 Cu2 2_545 3_665 120.0
Cu2 Al2 Cu2 2_655 3_665 60.0
Cu2 Al2 Cu2 2_545 3_665 120.0
Al2 Al2 Cu2 3_665 3_665 .0
Al2 Al2 Cu2 3_655 3_665 180.0
Cu1 Al2 Cu2 13_666 3_655 120.433(17)
Cu1 Al2 Cu2 1_545 3_655 59.567(17)
Cu1 Al2 Cu2 13_665 3_655 120.433(17)
Cu1 Al2 Cu2 1_546 3_655 59.567(17)
Al2 Al2 Cu2 2_655 3_655 120.0
Al2 Al2 Cu2 2_545 3_655 60.0
Cu2 Al2 Cu2 2_655 3_655 120.0
Cu2 Al2 Cu2 2_545 3_655 60.0
Al2 Al2 Cu2 3_665 3_655 180.0
Al2 Al2 Cu2 3_655 3_655 .0
Cu2 Al2 Cu2 3_665 3_655 180.0

loop_
_geom_bond_atom_site_label_1
_geom_bond_atom_site_label_2
_geom_bond_site_symmetry_2
_geom_bond_distance
_geom_bond_publ_flag
Y Cu1 13_565 2.9861(17) ?
Y Cu1 1_545 2.9861(17) ?
Y Cu1 13_665 2.9861(17) ?
Y Cu1 . 2.9861(17) yes
Y Cu1 1_445 2.9861(17) ?
Y Cu1 13 2.9861(17) ?
Y Al2 3_665 3.3128(13) ?
Y Al2 3_554 3.3128(13) ?
Y Cu2 3_665 3.3128(13) ?
Y Cu2 3_554 3.3128(13) ?
Y Cu2 . 3.3128(13) yes
Y Al2 . 3.3128(13) ?
Cu1 Al2 2_554 2.5527(10) ?
Cu1 Al2 1_565 2.5527(10) ?
Cu1 Cu2 2_554 2.5527(10) ?
Cu1 Cu2 1_565 2.5527(10) ?
Cu1 Al2 2 2.5527(10) ?
Cu1 Al2 1_564 2.5527(10) ?
Cu1 Cu2 2 2.5527(10) yes
Cu1 Cu2 1_564 2.5527(10) ?
Cu1 Al2 3_665 2.5527(10) ?
Cu1 Al2 3_664 2.5527(10) ?
Cu1 Cu2 3_665 2.5527(10) ?
Cu1 Cu2 3_664 2.5527(10) ?
Cu2 Cu1 13_666 2.5527(10) ?
Cu2 Cu1 1_545 2.5527(10) ?
Cu2 Cu1 13_665 2.5527(10) ?
Cu2 Cu1 1_546 2.5527(10) ?
Cu2 Al2 2_655 2.5860(15) ?
Cu2 Al2 2_545 2.5860(15) ?
Cu2 Cu2 2_655 2.5860(15) yes
Cu2 Cu2 2_545 2.5860(15) ?
Cu2 Al2 3_665 2.5860(15) ?
Cu2 Al2 3_655 2.5860(15) ?
Cu2 Cu2 3_665 2.5860(15) ?
Cu2 Cu2 3_655 2.5860(15) ?
Al2 Cu1 13_666 2.5527(10) ?
Al2 Cu1 1_545 2.5527(10) ?
Al2 Cu1 13_665 2.5527(10) ?
Al2 Cu1 1_546 2.5527(10) ?
Al2 Al2 2_655 2.5860(15) ?
Al2 Al2 2_545 2.5860(15) ?
Al2 Cu2 2_655 2.5860(15) ?
Al2 Cu2 2_545 2.5860(15) ?
Al2 Al2 3_665 2.5860(15) ?
Al2 Al2 3_655 2.5860(15) ?
Al2 Cu2 3_665 2.5860(15) ?
Al2 Cu2 3_655 2.5860(15) ?
